data_4025808
loop_
_publ_author_name
'Paul M. Alvey'
'Joseph J. Reczek'
'Vincent Lynch'
'Brent L. Iverson'

_publ_section_title
;
 A Systematic Study of Thermochromic Aromatic Donor-Acceptor Materials
;
_journal_name_full 'Journal of Organic Chemistry'
_journal_page_first 7682
_journal_page_last 7690
_journal_paper_doi 10.1021/jo101498b
_journal_volume 75
_journal_year 2010
_chemical_formula_sum 'C26 H40 O2'
_chemical_formula_weight 384.58
_chemical_name_systematic
;
 ?
;
_space_group_IT_number 2
_symmetry_cell_setting triclinic
_symmetry_space_group_name_Hall '-P 1'
_symmetry_space_group_name_H-M 'P -1'
_atom_sites_solution_hydrogens geom
_atom_sites_solution_primary direct
_atom_sites_solution_secondary difmap
_audit_creation_method SHELXL-97
_cell_angle_alpha 63.944(3)
_cell_angle_beta 89.954(4)
_cell_angle_gamma 89.959(3)
_cell_formula_units_Z 1
_cell_length_a 7.2228(4)
_cell_length_b 9.2274(6)
_cell_length_c 9.3317(6)
_cell_measurement_reflns_used 7472
_cell_measurement_temperature 100(2)
_cell_measurement_theta_max 135.0
_cell_measurement_theta_min 6.0
_cell_volume 558.73(6)
_computing_cell_refinement 'CrystalClear (Rigaku Inc., 2008)'
_computing_data_collection 'CrystalClear (Rigaku Inc., 2008)'
_computing_data_reduction 'CrystalClear (Rigaku Inc., 2008)'
_computing_molecular_graphics 'XP SHELXTL/PC, Siemens Analytical'
_computing_structure_refinement 'XL SHELXTL/PC, Siemens Analytical'
_computing_structure_solution
;

SIR97 - Altomare A., Burla M.C., Camalli M., Cascarano G.L., Giacovazzo C., 
Guagliardi A., Moliterni A.G.G., Polidori G.,Spagna R.
;
_diffrn_ambient_temperature 100(2)
_diffrn_measured_fraction_theta_full 0.873
_diffrn_measured_fraction_theta_max 0.873
_diffrn_measurement_device_type 'Rigaku R-Axis Spider with Image plate'
_diffrn_measurement_method \w-scans
_diffrn_radiation_monochromator graphite
_diffrn_radiation_source 'fine-focus sealed tube'
_diffrn_radiation_type CuK\a
_diffrn_radiation_wavelength 1.54187
_diffrn_reflns_av_R_equivalents 0.0280
_diffrn_reflns_av_sigmaI/netI 0.0264
_diffrn_reflns_limit_h_max 8
_diffrn_reflns_limit_h_min -8
_diffrn_reflns_limit_k_max 11
_diffrn_reflns_limit_k_min -11
_diffrn_reflns_limit_l_max 11
_diffrn_reflns_limit_l_min -11
_diffrn_reflns_number 7269
_diffrn_reflns_theta_full 67.47
_diffrn_reflns_theta_max 67.47
_diffrn_reflns_theta_min 8.10
_exptl_absorpt_coefficient_mu 0.532
_exptl_absorpt_correction_T_max 0.94
_exptl_absorpt_correction_T_min 0.79
_exptl_absorpt_correction_type multi-scan
_exptl_absorpt_process_details
;
Abscor. T. Higashi (2001). The Rigaku Corporation, Tokyo, Japan.
;
_exptl_crystal_colour 'pale green'
_exptl_crystal_density_diffrn 1.143
_exptl_crystal_density_method 'not measured'
_exptl_crystal_description prisms
_exptl_crystal_F_000 212
_exptl_crystal_size_max 0.27
_exptl_crystal_size_mid 0.15
_exptl_crystal_size_min 0.12
_refine_diff_density_max 0.270
_refine_diff_density_min -0.244
_refine_diff_density_rms 0.064
_refine_ls_extinction_method none
_refine_ls_goodness_of_fit_ref 1.130
_refine_ls_hydrogen_treatment refall
_refine_ls_matrix_type full
_refine_ls_number_parameters 207
_refine_ls_number_reflns 1755
_refine_ls_number_restraints 0
_refine_ls_restrained_S_all 1.130
_refine_ls_R_factor_all 0.0590
_refine_ls_R_factor_gt 0.0463
_refine_ls_shift/su_max 0.032
_refine_ls_shift/su_mean 0.008
_refine_ls_structure_factor_coef Fsqd
_refine_ls_weighting_details 'calc w=1/[\s^2^(Fo^2^)+(0.1310P)^2^] where P=(Fo^2^+2Fc^2^)/3'
_refine_ls_weighting_scheme calc
_refine_ls_wR_factor_gt 0.1579
_refine_ls_wR_factor_ref 0.1898
_reflns_number_gt 1371
_reflns_number_total 1755
_reflns_threshold_expression >2sigma(I)
_cod_data_source_file jo101498b_si_005.cif
_cod_data_source_block d6
_cod_depositor_comments
;
The following automatic conversions were performed:

'_symmetry_cell_setting' value 'Triclinic' changed to 'triclinic'
according to the built-in table from CIF Core dictionary named
'cif_core.dic' version 2.4.1 from 2010-06-29.

Automatic conversion script
Id: cif_fix_values 1646 2011-03-28 12:23:43Z adriana 
;
_cod_database_code 4025808

loop_
_symmetry_equiv_pos_as_xyz
'x, y, z'
'-x, -y, -z'

loop_
_atom_site_label
_atom_site_type_symbol
_atom_site_fract_x
_atom_site_fract_y
_atom_site_fract_z
_atom_site_U_iso_or_equiv
_atom_site_adp_type
_atom_site_occupancy
_atom_site_symmetry_multiplicity
_atom_site_calc_flag
_atom_site_refinement_flags
_atom_site_disorder_assembly
_atom_site_disorder_group
O1 O 0.85889(17) 0.67710(13) 0.39634(14) 0.0309(5) Uani 1 1 d . . .
C1 C 0.4238(2) 0.46337(18) 0.5513(2) 0.0272(5) Uani 1 1 d . . .
C2 C 0.4158(3) 0.46276(19) 0.7037(2) 0.0297(6) Uani 1 1 d . . .
C3 C 0.5536(3) 0.5351(2) 0.7491(2) 0.0314(6) Uani 1 1 d . . .
C4 C 0.7062(3) 0.60915(19) 0.6491(2) 0.0305(6) Uani 1 1 d . . .
C5 C 0.7178(3) 0.60987(19) 0.5020(2) 0.0275(5) Uani 1 1 d . . .
C6 C 1.0085(3) 0.7472(2) 0.4461(2) 0.0293(5) Uani 1 1 d . . .
C7 C 1.1461(3) 0.8164(2) 0.3108(2) 0.0297(6) Uani 1 1 d . . .
C8 C 1.3049(3) 0.9007(2) 0.3511(2) 0.0302(6) Uani 1 1 d . . .
C9 C 1.4463(3) 0.9727(2) 0.2170(2) 0.0312(6) Uani 1 1 d . . .
C10 C 1.6036(3) 1.0608(2) 0.2546(2) 0.0301(6) Uani 1 1 d . . .
C11 C 1.7421(3) 1.1358(2) 0.1185(2) 0.0313(6) Uani 1 1 d . . .
C12 C 1.8993(3) 1.2253(2) 0.1541(2) 0.0322(6) Uani 1 1 d . . .
C13 C 2.0393(3) 1.2953(3) 0.0189(3) 0.0368(6) Uani 1 1 d . . .
H2 H 0.310(3) 0.4183(19) 0.766(2) 0.032(5) Uiso 1 1 d . . .
H3 H 0.544(2) 0.5298(19) 0.854(2) 0.034(5) Uiso 1 1 d . . .
H4 H 0.803(3) 0.659(2) 0.689(2) 0.041(5) Uiso 1 1 d . . .
H6A H 1.066(2) 0.662(2) 0.545(2) 0.027(5) Uiso 1 1 d . . .
H6B H 0.959(2) 0.8349(19) 0.471(2) 0.025(4) Uiso 1 1 d . . .
H7A H 1.077(3) 0.898(2) 0.213(2) 0.035(5) Uiso 1 1 d . . .
H7B H 1.191(3) 0.728(2) 0.288(2) 0.032(5) Uiso 1 1 d . . .
H8A H 1.252(2) 0.9875(18) 0.373(2) 0.021(4) Uiso 1 1 d . . .
H8B H 1.370(3) 0.825(2) 0.449(3) 0.039(5) Uiso 1 1 d . . .
H9A H 1.381(3) 1.055(2) 0.117(3) 0.040(6) Uiso 1 1 d . . .
H9B H 1.494(3) 0.886(2) 0.194(2) 0.036(5) Uiso 1 1 d . . .
H10A H 1.549(2) 1.1458(19) 0.2791(19) 0.022(4) Uiso 1 1 d . . .
H10B H 1.669(3) 0.985(2) 0.350(3) 0.035(5) Uiso 1 1 d . . .
H11A H 1.671(3) 1.212(2) 0.025(3) 0.046(6) Uiso 1 1 d . . .
H11B H 1.791(2) 1.050(2) 0.090(2) 0.032(5) Uiso 1 1 d . . .
H12A H 1.844(3) 1.313(2) 0.178(2) 0.037(5) Uiso 1 1 d . . .
H12B H 1.964(3) 1.151(2) 0.252(3) 0.040(6) Uiso 1 1 d . . .
H13A H 2.092(3) 1.209(2) -0.001(2) 0.045(5) Uiso 1 1 d . . .
H13B H 2.145(3) 1.350(3) 0.041(3) 0.052(6) Uiso 1 1 d . . .
H13C H 1.979(3) 1.374(2) -0.074(3) 0.046(6) Uiso 1 1 d . . .

loop_
_atom_site_aniso_label
_atom_site_aniso_U_11
_atom_site_aniso_U_22
_atom_site_aniso_U_33
_atom_site_aniso_U_23
_atom_site_aniso_U_13
_atom_site_aniso_U_12
O1 0.0259(9) 0.0362(7) 0.0315(8) -0.0158(6) 0.0057(6) -0.0080(6)
C1 0.0252(12) 0.0266(9) 0.0299(10) -0.0125(8) 0.0026(9) -0.0003(8)
C2 0.0279(12) 0.0313(9) 0.0293(10) -0.0127(8) 0.0059(9) -0.0015(8)
C3 0.0345(13) 0.0326(9) 0.0293(10) -0.0157(8) 0.0028(9) -0.0009(8)
C4 0.0303(12) 0.0296(9) 0.0326(11) -0.0144(8) 0.0005(9) -0.0021(8)
C5 0.0249(12) 0.0269(9) 0.0291(10) -0.0109(7) 0.0037(9) -0.0009(7)
C6 0.0244(12) 0.0323(10) 0.0334(11) -0.0165(9) -0.0005(10) -0.0036(8)
C7 0.0274(13) 0.0298(9) 0.0317(11) -0.0134(8) 0.0016(10) -0.0012(8)
C8 0.0269(13) 0.0320(10) 0.0338(11) -0.0165(9) 0.0020(10) -0.0019(9)
C9 0.0291(13) 0.0315(10) 0.0343(11) -0.0156(9) 0.0030(10) -0.0054(9)
C10 0.0288(13) 0.0306(10) 0.0321(11) -0.0150(9) 0.0001(10) -0.0008(9)
C11 0.0289(13) 0.0332(10) 0.0340(11) -0.0167(9) 0.0007(10) -0.0041(9)
C12 0.0304(13) 0.0336(10) 0.0321(11) -0.0141(8) 0.0026(10) -0.0043(9)
C13 0.0332(13) 0.0384(11) 0.0395(12) -0.0179(10) 0.0034(11) -0.0068(10)

loop_
_atom_type_symbol
_atom_type_description
_atom_type_scat_dispersion_real
_atom_type_scat_dispersion_imag
_atom_type_scat_source
C C 0.0181 0.0091 'International Tables Vol C Tables 4.2.6.8 and 6.1.1.4'
H H 0.0000 0.0000 'International Tables Vol C Tables 4.2.6.8 and 6.1.1.4'
O O 0.0492 0.0322 'International Tables Vol C Tables 4.2.6.8 and 6.1.1.4'

loop_
_geom_angle_atom_site_label_1
_geom_angle_atom_site_label_2
_geom_angle_atom_site_label_3
_geom_angle
_geom_angle_site_symmetry_1
_geom_angle_site_symmetry_3
_geom_angle_publ_flag
C5 O1 C6 117.07(13) . . ?
C1 C1 C2 119.8(2) 2_666 . ?
C1 C1 C5 118.51(19) 2_666 2_666 ?
C2 C1 C5 121.64(15) . 2_666 ?
C3 C2 C1 119.59(15) . . ?
C3 C2 H2 123.0(11) . . ?
C1 C2 H2 117.3(11) . . ?
C2 C3 C4 121.65(16) . . ?
C2 C3 H3 116.9(10) . . ?
C4 C3 H3 121.4(10) . . ?
C5 C4 C3 119.79(18) . . ?
C5 C4 H4 122.2(11) . . ?
C3 C4 H4 118.0(11) . . ?
O1 C5 C4 124.70(16) . . ?
O1 C5 C1 114.68(14) . 2_666 ?
C4 C5 C1 120.61(16) . 2_666 ?
O1 C6 C7 108.04(14) . . ?
O1 C6 H6A 109.0(9) . . ?
C7 C6 H6A 111.7(10) . . ?
O1 C6 H6B 109.5(10) . . ?
C7 C6 H6B 109.9(9) . . ?
H6A C6 H6B 108.7(14) . . ?
C6 C7 C8 111.31(14) . . ?
C6 C7 H7A 107.7(11) . . ?
C8 C7 H7A 109.5(10) . . ?
C6 C7 H7B 108.1(9) . . ?
C8 C7 H7B 111.4(11) . . ?
H7A C7 H7B 108.8(15) . . ?
C7 C8 C9 112.84(14) . . ?
C7 C8 H8A 108.1(9) . . ?
C9 C8 H8A 109.0(9) . . ?
C7 C8 H8B 110.7(10) . . ?
C9 C8 H8B 108.6(12) . . ?
H8A C8 H8B 107.5(15) . . ?
C8 C9 C10 113.28(14) . . ?
C8 C9 H9A 108.6(11) . . ?
C10 C9 H9A 107.5(10) . . ?
C8 C9 H9B 108.0(10) . . ?
C10 C9 H9B 111.1(11) . . ?
H9A C9 H9B 108.3(16) . . ?
C11 C10 C9 112.99(14) . . ?
C11 C10 H10A 109.7(9) . . ?
C9 C10 H10A 108.3(10) . . ?
C11 C10 H10B 108.9(12) . . ?
C9 C10 H10B 109.1(11) . . ?
H10A C10 H10B 107.7(15) . . ?
C10 C11 C12 113.50(15) . . ?
C10 C11 H11A 106.4(12) . . ?
C12 C11 H11A 109.5(11) . . ?
C10 C11 H11B 108.9(10) . . ?
C12 C11 H11B 111.4(10) . . ?
H11A C11 H11B 106.8(15) . . ?
C13 C12 C11 112.78(16) . . ?
C13 C12 H12A 110.9(10) . . ?
C11 C12 H12A 108.3(11) . . ?
C13 C12 H12B 108.7(12) . . ?
C11 C12 H12B 109.4(11) . . ?
H12A C12 H12B 106.5(16) . . ?
C12 C13 H13A 109.6(11) . . ?
C12 C13 H13B 114.4(13) . . ?
H13A C13 H13B 105.9(17) . . ?
C12 C13 H13C 109.0(12) . . ?
H13A C13 H13C 111.0(17) . . ?
H13B C13 H13C 106.8(17) . . ?

loop_
_geom_bond_atom_site_label_1
_geom_bond_atom_site_label_2
_geom_bond_distance
_geom_bond_site_symmetry_2
_geom_bond_publ_flag
O1 C5 1.3628(18) . ?
O1 C6 1.438(2) . ?
C1 C1 1.420(3) 2_666 ?
C1 C2 1.421(2) . ?
C1 C5 1.431(3) 2_666 ?
C2 C3 1.366(2) . ?
C2 H2 0.940(18) . ?
C3 C4 1.411(2) . ?
C3 H3 0.965(18) . ?
C4 C5 1.372(3) . ?
C4 H4 0.99(2) . ?
C5 C1 1.431(3) 2_666 ?
C6 C7 1.510(2) . ?
C6 H6A 1.005(19) . ?
C6 H6B 1.002(16) . ?
C7 C8 1.524(2) . ?
C7 H7A 1.02(2) . ?
C7 H7B 0.979(17) . ?
C8 C9 1.523(2) . ?
C8 H8A 0.984(16) . ?
C8 H8B 0.99(2) . ?
C9 C10 1.525(2) . ?
C9 H9A 1.02(2) . ?
C9 H9B 0.975(18) . ?
C10 C11 1.523(2) . ?
C10 H10A 0.989(16) . ?
C10 H10B 0.98(2) . ?
C11 C12 1.525(2) . ?
C11 H11A 0.99(2) . ?
C11 H11B 1.003(18) . ?
C12 C13 1.521(2) . ?
C12 H12A 1.006(18) . ?
C12 H12B 0.98(2) . ?
C13 H13A 0.97(2) . ?
C13 H13B 0.99(2) . ?
C13 H13C 0.96(2) . ?

loop_
_geom_torsion_atom_site_label_1
_geom_torsion_atom_site_label_2
_geom_torsion_atom_site_label_3
_geom_torsion_atom_site_label_4
_geom_torsion
_geom_torsion_site_symmetry_1
_geom_torsion_site_symmetry_2
_geom_torsion_site_symmetry_3
_geom_torsion_site_symmetry_4
_geom_torsion_publ_flag
C1 C1 C2 C3 1.1(3) 2_666 . . . ?
C5 C1 C2 C3 -179.57(15) 2_666 . . . ?
C1 C2 C3 C4 -0.9(3) . . . . ?
C2 C3 C4 C5 0.3(3) . . . . ?
C6 O1 C5 C4 2.2(3) . . . . ?
C6 O1 C5 C1 -177.76(13) . . . 2_666 ?
C3 C4 C5 O1 -179.73(14) . . . . ?
C3 C4 C5 C1 0.2(3) . . . 2_666 ?
C5 O1 C6 C7 -178.99(13) . . . . ?
O1 C6 C7 C8 177.18(14) . . . . ?
C6 C7 C8 C9 -179.79(14) . . . . ?
C7 C8 C9 C10 178.66(15) . . . . ?
C8 C9 C10 C11 -178.69(15) . . . . ?
C9 C10 C11 C12 179.57(16) . . . . ?
C10 C11 C12 C13 178.35(17) . . . . ?
